data_7233416
loop_
_publ_author_name
'Kia, Reza'
'Hosseini, Mahsa'
'Abdolrahimi, Amin'
'Mahmoudi, Melika'

_publ_section_title
;
 Intermolecular C--H&#x22EF;O and n \\rightarrow \p* and short
 intramolecular \s \\rightarrow \p* interactions in the molybdenum(0)
 tetracarbonyl complex of a very twisted 14-membered tetraazaannulene
 macrocyclic ligand: structural and computational studies
;
_journal_issue 35
_journal_name_full CrystEngComm
_journal_page_first 5222
_journal_paper_doi 10.1039/C9CE01005J
_journal_volume 21
_journal_year 2019
_chemical_formula_moiety 'C37 H30 Cl2 Mo N4 O4'
_chemical_formula_sum 'C37 H30 Cl2 Mo N4 O4'
_chemical_formula_weight 761.49
_space_group_crystal_system monoclinic
_space_group_IT_number 14
_space_group_name_Hall '-P 2yn'
_space_group_name_H-M_alt 'P 1 21/n 1'
_symmetry_space_group_name_Hall '-P 2yn'
_symmetry_space_group_name_H-M 'P 1 21/n 1'
_atom_sites_solution_hydrogens mixed
_audit_creation_method SHELXL-2018/3
_audit_update_record
;
2019-06-28 deposited with the CCDC.    2019-08-22 downloaded from the CCDC.
;
_cell_angle_alpha 90
_cell_angle_beta 99.310(18)
_cell_angle_gamma 90
_cell_formula_units_Z 4
_cell_length_a 18.659(7)
_cell_length_b 9.1804(8)
_cell_length_c 20.117(3)
_cell_measurement_reflns_used 6678
_cell_measurement_temperature 150(2)
_cell_measurement_theta_max 28.8380
_cell_measurement_theta_min 3.2320
_cell_volume 3400.6(14)
_computing_cell_refinement 'CrysAlisPro 1.171.38.46 (Rigaku OD, 2015)'
_computing_data_collection 'CrysAlisPro 1.171.38.46 (Rigaku OD, 2015)'
_computing_data_reduction 'CrysAlisPro 1.171.38.46 (Rigaku OD, 2015)'
_computing_molecular_graphics MERCURY
_computing_publication_material SHELXTL
_computing_structure_refinement 'SHELXL-2018/3 (Sheldrick, 2018)'
_computing_structure_solution xt
_diffrn_ambient_temperature 150(2)
_diffrn_measured_fraction_theta_full 0.998
_diffrn_measured_fraction_theta_max 0.873
_diffrn_measurement_device_type 'Enhance (Mo) X-ray Source'
_diffrn_measurement_method '\w scan'
_diffrn_radiation_type MoK\a
_diffrn_radiation_wavelength 0.71073
_diffrn_reflns_av_R_equivalents 0.0680
_diffrn_reflns_av_unetI/netI 0.0683
_diffrn_reflns_Laue_measured_fraction_full 0.998
_diffrn_reflns_Laue_measured_fraction_max 0.873
_diffrn_reflns_limit_h_max 23
_diffrn_reflns_limit_h_min -23
_diffrn_reflns_limit_k_max 12
_diffrn_reflns_limit_k_min -12
_diffrn_reflns_limit_l_max 26
_diffrn_reflns_limit_l_min -27
_diffrn_reflns_number 29588
_diffrn_reflns_point_group_measured_fraction_full 0.998
_diffrn_reflns_point_group_measured_fraction_max 0.873
_diffrn_reflns_theta_full 25.242
_diffrn_reflns_theta_max 29.607
_diffrn_reflns_theta_min 3.022
_diffrn_source 'fine-focus sealed X-ray tube'
_diffrn_standards_decay_% 0
_diffrn_standards_interval_count 0
_diffrn_standards_interval_time 0
_diffrn_standards_number 0
_exptl_absorpt_coefficient_mu 0.589
_exptl_absorpt_correction_T_max 1.00000
_exptl_absorpt_correction_T_min 0.77769
_exptl_absorpt_correction_type multi-scan
_exptl_absorpt_process_details
;
CrysAlisPro 1.171.38.46 (Rigaku Oxford Diffraction, 2015)
Empirical absorption correction using spherical harmonics,
 implemented in SCALE3 ABSPACK scaling algorithm.
;
_exptl_crystal_colour light-orange
_exptl_crystal_density_diffrn 1.487
_exptl_crystal_description block
_exptl_crystal_F_000 1552
_exptl_crystal_size_max 0.300
_exptl_crystal_size_mid 0.100
_exptl_crystal_size_min 0.050
_refine_diff_density_max 1.814
_refine_diff_density_min -1.604
_refine_diff_density_rms 0.119
_refine_ls_extinction_method none
_refine_ls_goodness_of_fit_ref 1.060
_refine_ls_hydrogen_treatment mixed
_refine_ls_matrix_type full
_refine_ls_number_parameters 438
_refine_ls_number_reflns 8341
_refine_ls_number_restraints 1
_refine_ls_restrained_S_all 1.060
_refine_ls_R_factor_all 0.0977
_refine_ls_R_factor_gt 0.0713
_refine_ls_shift/su_max 0.001
_refine_ls_shift/su_mean 0.000
_refine_ls_structure_factor_coef Fsqd
_refine_ls_weighting_details 'w=1/[\s^2^(Fo^2^)+(0.0537P)^2^+16.2291P] where P=(Fo^2^+2Fc^2^)/3'
_refine_ls_weighting_scheme calc
_refine_ls_wR_factor_gt 0.1607
_refine_ls_wR_factor_ref 0.1777
_reflns_Friedel_coverage 0.000
_reflns_number_gt 6273
_reflns_number_total 8341
_reflns_threshold_expression 'I > 2\s(I)'
_cod_data_source_file c9ce01005j2.cif
_cod_data_source_block 1
_cod_depositor_comments 'Adding full bibliography for 7233416.cif.'
_cod_database_code 7233416
_shelx_shelxl_version_number 2018/3
_shelx_space_group_comment
;
The symmetry employed for this shelxl refinement is uniquely defined
by the following loop, which should always be used as a source of
symmetry information in preference to the above space-group names.
They are only intended as comments.
;
_shelx_estimated_absorpt_t_min 0.843
_shelx_estimated_absorpt_t_max 0.971

loop_
_space_group_symop_operation_xyz
'x, y, z'
'-x+1/2, y+1/2, -z+1/2'
'-x, -y, -z'
'x-1/2, -y-1/2, z-1/2'

loop_
_atom_site_label
_atom_site_type_symbol
_atom_site_fract_x
_atom_site_fract_y
_atom_site_fract_z
_atom_site_U_iso_or_equiv
_atom_site_adp_type
_atom_site_occupancy
_atom_site_site_symmetry_order
_atom_site_calc_flag
_atom_site_refinement_flags_posn
_atom_site_refinement_flags_adp
C1 C 0.5428(3) 0.9989(7) 0.7536(3) 0.0378(12) Uani 1 1 d . .
C2 C 0.6856(3) 0.8446(6) 0.6402(2) 0.0293(10) Uani 1 1 d . .
C3 C 0.6867(2) 0.9972(6) 0.7577(2) 0.0293(10) Uani 1 1 d . .
C4 C 0.5945(2) 1.0685(6) 0.6426(2) 0.0280(10) Uani 1 1 d . .
C5 C 0.6369(3) 0.6999(6) 0.8319(2) 0.0315(11) Uani 1 1 d . .
C6 C 0.7084(3) 0.7198(6) 0.8635(3) 0.0363(12) Uani 1 1 d . .
H6 H 0.746134 0.722719 0.838495 0.044 Uiso 1 1 calc R U
C7 C 0.7223(3) 0.7352(7) 0.9332(3) 0.0480(15) Uani 1 1 d . .
H7 H 0.769846 0.745769 0.955063 0.058 Uiso 1 1 calc R U
C8 C 0.6659(4) 0.7348(7) 0.9704(3) 0.0518(17) Uani 1 1 d . .
H8 H 0.675483 0.746808 1.016887 0.062 Uiso 1 1 calc R U
C9 C 0.5958(3) 0.7168(7) 0.9383(3) 0.0444(14) Uani 1 1 d . .
H9 H 0.558161 0.719359 0.963439 0.053 Uiso 1 1 calc R U
C10 C 0.5794(3) 0.6945(6) 0.8685(2) 0.0348(12) Uani 1 1 d . .
C11 C 0.4600(3) 0.5957(7) 0.8500(2) 0.0401(13) Uani 1 1 d . .
C12 C 0.3877(3) 0.5951(7) 0.8129(3) 0.0418(14) Uani 1 1 d . .
H12 H 0.353062 0.541738 0.830964 0.050 Uiso 1 1 calc R U
C13 C 0.3647(3) 0.6655(6) 0.7533(2) 0.0301(10) Uani 1 1 d . .
C14 C 0.3963(2) 0.8220(5) 0.6609(2) 0.0259(10) Uani 1 1 d . .
C15 C 0.3301(3) 0.8937(6) 0.6386(3) 0.0323(11) Uani 1 1 d . .
H15 H 0.294152 0.895236 0.665617 0.039 Uiso 1 1 calc R U
C16 C 0.3185(3) 0.9619(6) 0.5766(3) 0.0395(13) Uani 1 1 d . .
H16 H 0.273552 1.004020 0.561165 0.047 Uiso 1 1 calc R U
C17 C 0.3725(3) 0.9684(6) 0.5373(2) 0.0357(12) Uani 1 1 d . .
H17 H 0.364258 1.015691 0.495860 0.043 Uiso 1 1 calc R U
C18 C 0.4388(3) 0.9042(5) 0.5600(2) 0.0285(10) Uani 1 1 d . .
H18 H 0.476198 0.911524 0.534668 0.034 Uiso 1 1 calc R U
C19 C 0.4497(2) 0.8284(5) 0.6207(2) 0.0231(9) Uani 1 1 d . .
C20 C 0.5229(2) 0.6184(5) 0.6326(2) 0.0247(9) Uani 1 1 d . .
C21 C 0.5945(2) 0.5448(5) 0.6587(2) 0.0244(9) Uani 1 1 d . .
H21A H 0.632656 0.589686 0.638349 0.029 Uiso 1 1 calc R U
H21B H 0.591614 0.442898 0.645772 0.029 Uiso 1 1 calc R U
C22 C 0.6134(2) 0.5559(6) 0.7346(2) 0.0271(10) Uani 1 1 d . .
C23 C 0.4739(4) 0.4838(9) 0.9063(3) 0.062(2) Uani 1 1 d . .
H23A H 0.451930 0.392799 0.890746 0.093 Uiso 1 1 calc R U
H23B H 0.453239 0.517318 0.944256 0.093 Uiso 1 1 calc R U
H23C H 0.525260 0.470420 0.919440 0.093 Uiso 1 1 calc R U
C24 C 0.2878(3) 0.6404(6) 0.7204(2) 0.0305(11) Uani 1 1 d . .
C25 C 0.2317(3) 0.6837(9) 0.7517(3) 0.0537(18) Uani 1 1 d . .
H25 H 0.241273 0.733456 0.792430 0.064 Uiso 1 1 calc R U
C26 C 0.1601(3) 0.6538(11) 0.7228(3) 0.070(2) Uani 1 1 d . .
H26 H 0.122044 0.684085 0.744175 0.084 Uiso 1 1 calc R U
C27 C 0.1458(3) 0.5795(8) 0.6629(3) 0.0531(17) Uani 1 1 d . .
H27 H 0.098188 0.557326 0.644074 0.064 Uiso 1 1 calc R U
C28 C 0.2020(3) 0.5383(8) 0.6310(3) 0.0505(16) Uani 1 1 d . .
H28 H 0.192553 0.488362 0.590342 0.061 Uiso 1 1 calc R U
C29 C 0.2727(3) 0.5708(7) 0.6591(3) 0.0456(15) Uani 1 1 d . .
H29 H 0.310495 0.545277 0.636438 0.055 Uiso 1 1 calc R U
C30 C 0.4624(2) 0.5229(5) 0.6007(2) 0.0254(9) Uani 1 1 d . .
C31 C 0.4207(3) 0.5548(6) 0.5378(2) 0.0286(10) Uani 1 1 d . .
H31 H 0.430056 0.638403 0.514515 0.034 Uiso 1 1 calc R U
C32 C 0.3654(3) 0.4605(6) 0.5106(2) 0.0326(11) Uani 1 1 d . .
H32 H 0.337672 0.481568 0.469000 0.039 Uiso 1 1 calc R U
C33 C 0.3511(3) 0.3351(6) 0.5448(2) 0.0364(12) Uani 1 1 d . .
H33 H 0.313625 0.273160 0.526349 0.044 Uiso 1 1 calc R U
C34 C 0.3929(3) 0.3023(6) 0.6066(3) 0.0376(12) Uani 1 1 d . .
H34 H 0.383828 0.218210 0.629662 0.045 Uiso 1 1 calc R U
C35 C 0.4481(3) 0.3959(5) 0.6336(2) 0.0296(10) Uani 1 1 d . .
H35 H 0.476332 0.373142 0.674784 0.036 Uiso 1 1 calc R U
C36 C 0.6208(3) 0.4172(6) 0.7735(3) 0.0392(13) Uani 1 1 d . .
H36A H 0.641879 0.436783 0.819366 0.059 Uiso 1 1 calc R U
H36B H 0.651503 0.351384 0.753905 0.059 Uiso 1 1 calc R U
H36C H 0.573745 0.373900 0.772264 0.059 Uiso 1 1 calc R U
N1 N 0.62109(19) 0.6859(5) 0.75963(18) 0.0263(8) Uani 1 1 d . .
N2 N 0.51896(19) 0.7573(4) 0.64150(17) 0.0224(8) Uani 1 1 d . .
N3 N 0.5085(2) 0.6829(5) 0.83210(19) 0.0350(10) Uani 1 1 d . .
N4 N 0.4105(2) 0.7464(5) 0.72261(19) 0.0296(9) Uani 1 1 d D .
O1 O 0.5124(3) 1.0793(6) 0.7823(3) 0.0656(14) Uani 1 1 d . .
O2 O 0.7294(2) 0.8377(5) 0.60670(18) 0.0405(9) Uani 1 1 d . .
O3 O 0.7308(2) 1.0604(5) 0.79323(19) 0.0457(10) Uani 1 1 d . .
O4 O 0.5881(2) 1.1765(4) 0.61058(19) 0.0423(9) Uani 1 1 d . .
Mo1 Mo 0.60913(2) 0.89422(4) 0.69847(2) 0.02342(13) Uani 1 1 d . .
Cl1 Cl 0.65206(16) 1.2920(4) 1.00191(19) 0.1305(12) Uani 1 1 d . .
Cl2 Cl 0.5459(2) 1.0904(5) 0.9567(3) 0.211(3) Uani 1 1 d . .
C1S C 0.6366(6) 1.1422(19) 0.9421(4) 0.169(8) Uani 1 1 d . .
H1S1 H 0.671590 1.064194 0.953153 0.203 Uiso 1 1 calc R U
H1S2 H 0.636695 1.174179 0.896113 0.203 Uiso 1 1 calc R U
H1N4 H 0.452(3) 0.750(16) 0.746(6) 0.203 Uiso 1 1 d D U

loop_
_atom_site_aniso_label
_atom_site_aniso_U_11
_atom_site_aniso_U_22
_atom_site_aniso_U_33
_atom_site_aniso_U_23
_atom_site_aniso_U_13
_atom_site_aniso_U_12
C1 0.021(2) 0.051(3) 0.042(3) -0.011(3) 0.008(2) -0.002(2)
C2 0.022(2) 0.038(3) 0.025(2) 0.000(2) -0.0043(18) -0.004(2)
C3 0.019(2) 0.037(3) 0.031(2) -0.008(2) 0.0033(18) -0.0036(19)
C4 0.021(2) 0.036(3) 0.026(2) -0.001(2) 0.0023(17) -0.0006(19)
C5 0.023(2) 0.043(3) 0.025(2) -0.001(2) -0.0078(18) 0.005(2)
C6 0.027(3) 0.043(3) 0.035(3) 0.000(2) -0.008(2) 0.003(2)
C7 0.036(3) 0.063(4) 0.035(3) -0.002(3) -0.023(2) 0.003(3)
C8 0.054(4) 0.066(4) 0.028(3) -0.003(3) -0.018(3) 0.008(3)
C9 0.037(3) 0.067(4) 0.026(2) 0.000(3) -0.004(2) 0.016(3)
C10 0.027(3) 0.050(3) 0.023(2) 0.001(2) -0.0069(18) 0.005(2)
C11 0.032(3) 0.068(4) 0.018(2) 0.008(2) 0.0010(19) 0.007(3)
C12 0.025(3) 0.071(4) 0.029(2) 0.013(3) 0.004(2) -0.001(3)
C13 0.021(2) 0.045(3) 0.024(2) 0.003(2) 0.0039(17) 0.000(2)
C14 0.020(2) 0.032(2) 0.023(2) 0.0025(19) -0.0040(16) -0.0051(18)
C15 0.018(2) 0.035(3) 0.041(3) 0.006(2) -0.0030(19) -0.001(2)
C16 0.026(3) 0.036(3) 0.049(3) 0.010(2) -0.016(2) 0.000(2)
C17 0.037(3) 0.037(3) 0.028(2) 0.010(2) -0.010(2) -0.003(2)
C18 0.032(3) 0.028(2) 0.023(2) 0.0013(19) -0.0013(18) -0.004(2)
C19 0.017(2) 0.027(2) 0.023(2) -0.0011(18) -0.0048(16) -0.0030(17)
C20 0.018(2) 0.037(3) 0.0182(19) 0.0022(19) -0.0012(15) -0.0006(18)
C21 0.020(2) 0.029(2) 0.024(2) -0.0021(19) -0.0004(16) 0.0028(18)
C22 0.014(2) 0.037(3) 0.028(2) 0.003(2) -0.0033(16) 0.0037(18)
C23 0.048(4) 0.093(6) 0.042(3) 0.035(4) -0.004(3) 0.003(4)
C24 0.024(2) 0.041(3) 0.026(2) 0.007(2) 0.0006(18) -0.001(2)
C25 0.024(3) 0.099(5) 0.038(3) -0.019(3) 0.005(2) -0.006(3)
C26 0.024(3) 0.146(8) 0.042(3) -0.020(4) 0.009(2) -0.010(4)
C27 0.023(3) 0.094(5) 0.039(3) 0.006(3) -0.006(2) -0.014(3)
C28 0.041(3) 0.068(4) 0.038(3) -0.011(3) -0.007(2) -0.003(3)
C29 0.029(3) 0.073(4) 0.034(3) -0.004(3) 0.001(2) 0.010(3)
C30 0.021(2) 0.031(2) 0.022(2) -0.0036(19) -0.0021(16) 0.0018(18)
C31 0.026(2) 0.038(3) 0.020(2) 0.000(2) -0.0008(17) -0.003(2)
C32 0.026(2) 0.044(3) 0.025(2) -0.008(2) -0.0057(18) -0.001(2)
C33 0.029(3) 0.046(3) 0.031(2) -0.012(2) -0.005(2) -0.007(2)
C34 0.038(3) 0.041(3) 0.031(3) 0.001(2) 0.000(2) -0.013(2)
C35 0.027(2) 0.034(3) 0.025(2) 0.001(2) -0.0056(17) -0.004(2)
C36 0.032(3) 0.042(3) 0.038(3) 0.002(2) -0.009(2) 0.001(2)
N1 0.0141(18) 0.040(2) 0.0226(18) -0.0017(17) -0.0020(14) -0.0008(16)
N2 0.0177(18) 0.031(2) 0.0172(16) 0.0014(15) -0.0004(13) 0.0028(15)
N3 0.022(2) 0.061(3) 0.0198(18) 0.0053(19) -0.0022(15) 0.004(2)
N4 0.021(2) 0.042(2) 0.0229(19) 0.0053(18) -0.0031(15) 0.0007(17)
O1 0.042(3) 0.072(3) 0.088(4) -0.030(3) 0.029(2) -0.004(2)
O2 0.028(2) 0.060(3) 0.0345(19) -0.0009(18) 0.0094(15) -0.0013(18)
O3 0.030(2) 0.058(3) 0.046(2) -0.013(2) -0.0018(17) -0.0150(18)
O4 0.048(2) 0.034(2) 0.044(2) 0.0048(18) 0.0051(18) 0.0027(18)
Mo1 0.01517(19) 0.0302(2) 0.0234(2) -0.00228(16) -0.00140(13) -0.00166(15)
Cl1 0.0787(18) 0.129(3) 0.168(3) -0.028(2) -0.0267(18) 0.0267(17)
Cl2 0.137(3) 0.136(3) 0.320(7) -0.086(4) -0.086(4) 0.044(3)
C1S 0.099(8) 0.35(2) 0.048(5) 0.051(9) -0.015(5) -0.110(11)

loop_
_atom_type_symbol
_atom_type_description
_atom_type_scat_dispersion_real
_atom_type_scat_dispersion_imag
_atom_type_scat_source
C C 0.0033 0.0016 'International Tables Vol C Tables 4.2.6.8 and 6.1.1.4'
H H 0.0000 0.0000 'International Tables Vol C Tables 4.2.6.8 and 6.1.1.4'
N N 0.0061 0.0033 'International Tables Vol C Tables 4.2.6.8 and 6.1.1.4'
O O 0.0106 0.0060 'International Tables Vol C Tables 4.2.6.8 and 6.1.1.4'
Mo Mo -1.6832 0.6857 'International Tables Vol C Tables 4.2.6.8 and 6.1.1.4'
Cl Cl 0.1484 0.1585 'International Tables Vol C Tables 4.2.6.8 and 6.1.1.4'

loop_
_geom_angle_atom_site_label_1
_geom_angle_atom_site_label_2
_geom_angle_atom_site_label_3
_geom_angle
O1 C1 Mo1 167.7(5)
O2 C2 Mo1 170.2(5)
O3 C3 Mo1 178.0(5)
O4 C4 Mo1 177.1(4)
C6 C5 C10 121.7(4)
C6 C5 N1 119.7(5)
C10 C5 N1 118.6(4)
C7 C6 C5 118.8(5)
C7 C6 H6 120.6
C5 C6 H6 120.6
C8 C7 C6 120.7(5)
C8 C7 H7 119.7
C6 C7 H7 119.7
C9 C8 C7 119.7(5)
C9 C8 H8 120.2
C7 C8 H8 120.2
C8 C9 C10 121.7(6)
C8 C9 H9 119.1
C10 C9 H9 119.1
C5 C10 C9 117.4(5)
C5 C10 N3 117.8(4)
C9 C10 N3 124.4(5)
N3 C11 C12 119.7(5)
N3 C11 C23 125.5(5)
C12 C11 C23 114.7(5)
C13 C12 C11 126.1(5)
C13 C12 H12 116.9
C11 C12 H12 116.9
N4 C13 C12 121.8(4)
N4 C13 C24 120.8(4)
C12 C13 C24 117.2(5)
C19 C14 C15 118.2(4)
C19 C14 N4 119.0(4)
C15 C14 N4 122.8(4)
C16 C15 C14 120.2(5)
C16 C15 H15 119.9
C14 C15 H15 119.9
C17 C16 C15 121.0(5)
C17 C16 H16 119.5
C15 C16 H16 119.5
C16 C17 C18 119.4(5)
C16 C17 H17 120.3
C18 C17 H17 120.3
C17 C18 C19 120.0(5)
C17 C18 H18 120.0
C19 C18 H18 120.0
C14 C19 C18 121.1(4)
C14 C19 N2 120.4(4)
C18 C19 N2 118.4(4)
N2 C20 C30 125.8(4)
N2 C20 C21 117.4(4)
C30 C20 C21 116.8(4)
C20 C21 C22 111.7(4)
C20 C21 H21A 109.3
C22 C21 H21A 109.3
C20 C21 H21B 109.3
C22 C21 H21B 109.3
H21A C21 H21B 107.9
N1 C22 C36 126.1(4)
N1 C22 C21 116.6(4)
C36 C22 C21 117.3(4)
C11 C23 H23A 109.5
C11 C23 H23B 109.5
H23A C23 H23B 109.5
C11 C23 H23C 109.5
H23A C23 H23C 109.5
H23B C23 H23C 109.5
C25 C24 C29 119.1(5)
C25 C24 C13 120.2(5)
C29 C24 C13 120.7(5)
C24 C25 C26 120.3(6)
C24 C25 H25 119.8
C26 C25 H25 119.8
C27 C26 C25 120.0(6)
C27 C26 H26 120.0
C25 C26 H26 120.0
C28 C27 C26 119.6(5)
C28 C27 H27 120.2
C26 C27 H27 120.2
C27 C28 C29 120.2(6)
C27 C28 H28 119.9
C29 C28 H28 119.9
C24 C29 C28 120.7(5)
C24 C29 H29 119.7
C28 C29 H29 119.7
C35 C30 C31 118.9(4)
C35 C30 C20 118.7(4)
C31 C30 C20 122.4(4)
C32 C31 C30 119.5(5)
C32 C31 H31 120.3
C30 C31 H31 120.3
C31 C32 C33 120.8(4)
C31 C32 H32 119.6
C33 C32 H32 119.6
C32 C33 C34 119.8(5)
C32 C33 H33 120.1
C34 C33 H33 120.1
C35 C34 C33 119.5(5)
C35 C34 H34 120.3
C33 C34 H34 120.3
C34 C35 C30 121.5(4)
C34 C35 H35 119.2
C30 C35 H35 119.2
C22 C36 H36A 109.5
C22 C36 H36B 109.5
H36A C36 H36B 109.5
C22 C36 H36C 109.5
H36A C36 H36C 109.5
H36B C36 H36C 109.5
C22 N1 C5 117.8(4)
C22 N1 Mo1 124.9(3)
C5 N1 Mo1 117.3(3)
C20 N2 C19 118.2(4)
C20 N2 Mo1 124.4(3)
C19 N2 Mo1 116.9(3)
C11 N3 C10 122.6(4)
C13 N4 C14 129.0(4)
C13 N4 H1N4 111(10)
C14 N4 H1N4 120(10)
C4 Mo1 C3 88.6(2)
C4 Mo1 C1 83.4(2)
C3 Mo1 C1 84.0(2)
C4 Mo1 C2 84.1(2)
C3 Mo1 C2 86.61(19)
C1 Mo1 C2 164.6(2)
C4 Mo1 N2 98.09(17)
C3 Mo1 N2 172.79(18)
C1 Mo1 N2 94.04(18)
C2 Mo1 N2 96.72(16)
C4 Mo1 N1 176.89(16)
C3 Mo1 N1 94.52(18)
C1 Mo1 N1 96.8(2)
C2 Mo1 N1 96.14(17)
N2 Mo1 N1 78.79(13)
Cl1 C1S Cl2 98.1(7)
Cl1 C1S H1S1 112.1
Cl2 C1S H1S1 112.1
Cl1 C1S H1S2 112.1
Cl2 C1S H1S2 112.1
H1S1 C1S H1S2 109.8

loop_
_geom_bond_atom_site_label_1
_geom_bond_atom_site_label_2
_geom_bond_distance
C1 O1 1.143(7)
C1 Mo1 2.033(5)
C2 O2 1.141(6)
C2 Mo1 2.040(5)
C3 O3 1.156(6)
C3 Mo1 1.962(5)
C4 O4 1.178(6)
C4 Mo1 1.949(5)
C5 C6 1.395(7)
C5 C10 1.396(7)
C5 N1 1.442(6)
C6 C7 1.390(7)
C6 H6 0.9300
C7 C8 1.387(9)
C7 H7 0.9300
C8 C9 1.371(8)
C8 H8 0.9300
C9 C10 1.403(7)
C9 H9 0.9300
C10 N3 1.409(6)
C11 N3 1.302(7)
C11 C12 1.434(7)
C11 C23 1.520(8)
C12 C13 1.368(7)
C12 H12 0.9300
C13 N4 1.354(6)
C13 C24 1.498(7)
C14 C19 1.383(6)
C14 C15 1.407(6)
C14 N4 1.410(6)
C15 C16 1.379(7)
C15 H15 0.9300
C16 C17 1.380(8)
C16 H16 0.9300
C17 C18 1.380(7)
C17 H17 0.9300
C18 C19 1.392(6)
C18 H18 0.9300
C19 N2 1.447(5)
C20 N2 1.292(6)
C20 C30 1.490(6)
C20 C21 1.513(6)
C21 C22 1.513(6)
C21 H21A 0.9700
C21 H21B 0.9700
C22 N1 1.294(6)
C22 C36 1.490(7)
C23 H23A 0.9600
C23 H23B 0.9600
C23 H23C 0.9600
C24 C25 1.365(8)
C24 C29 1.376(7)
C25 C26 1.396(8)
C25 H25 0.9300
C26 C27 1.373(9)
C26 H26 0.9300
C27 C28 1.367(9)
C27 H27 0.9300
C28 C29 1.382(8)
C28 H28 0.9300
C29 H29 0.9300
C30 C35 1.388(7)
C30 C31 1.406(6)
C31 C32 1.390(7)
C31 H31 0.9300
C32 C33 1.389(8)
C32 H32 0.9300
C33 C34 1.391(7)
C33 H33 0.9300
C34 C35 1.383(7)
C34 H34 0.9300
C35 H35 0.9300
C36 H36A 0.9600
C36 H36B 0.9600
C36 H36C 0.9600
N1 Mo1 2.266(4)
N2 Mo1 2.258(4)
N4 H1N4 0.850(10)
Cl1 C1S 1.820(15)
Cl2 C1S 1.827(11)
C1S H1S1 0.9700
C1S H1S2 0.9700

loop_
_geom_torsion_atom_site_label_1
_geom_torsion_atom_site_label_2
_geom_torsion_atom_site_label_3
_geom_torsion_atom_site_label_4
_geom_torsion
C10 C5 C6 C7 -0.3(9)
N1 C5 C6 C7 179.1(5)
C5 C6 C7 C8 -1.8(9)
C6 C7 C8 C9 1.1(10)
C7 C8 C9 C10 1.8(10)
C6 C5 C10 C9 2.9(9)
N1 C5 C10 C9 -176.4(5)
C6 C5 C10 N3 176.2(5)
N1 C5 C10 N3 -3.1(8)
C8 C9 C10 C5 -3.7(9)
C8 C9 C10 N3 -176.5(6)
N3 C11 C12 C13 8.9(10)
C23 C11 C12 C13 -167.7(6)
C11 C12 C13 N4 -0.2(10)
C11 C12 C13 C24 175.3(6)
C19 C14 C15 C16 3.1(7)
N4 C14 C15 C16 -177.8(5)
C14 C15 C16 C17 -3.8(8)
C15 C16 C17 C18 0.8(8)
C16 C17 C18 C19 2.7(8)
C15 C14 C19 C18 0.4(7)
N4 C14 C19 C18 -178.7(4)
C15 C14 C19 N2 179.6(4)
N4 C14 C19 N2 0.5(7)
C17 C18 C19 C14 -3.3(7)
C17 C18 C19 N2 177.5(4)
N2 C20 C21 C22 63.5(6)
C30 C20 C21 C22 -114.5(5)
C20 C21 C22 N1 -60.8(5)
C20 C21 C22 C36 118.8(5)
N4 C13 C24 C25 -120.8(6)
C12 C13 C24 C25 63.6(8)
N4 C13 C24 C29 60.7(8)
C12 C13 C24 C29 -114.9(6)
C29 C24 C25 C26 1.9(11)
C13 C24 C25 C26 -176.6(7)
C24 C25 C26 C27 0.5(13)
C25 C26 C27 C28 -1.5(13)
C26 C27 C28 C29 0.3(11)
C25 C24 C29 C28 -3.2(10)
C13 C24 C29 C28 175.3(6)
C27 C28 C29 C24 2.1(10)
N2 C20 C30 C35 -130.6(5)
C21 C20 C30 C35 47.3(6)
N2 C20 C30 C31 51.2(7)
C21 C20 C30 C31 -130.9(5)
C35 C30 C31 C32 1.2(7)
C20 C30 C31 C32 179.4(5)
C30 C31 C32 C33 -0.2(8)
C31 C32 C33 C34 -0.7(8)
C32 C33 C34 C35 0.4(8)
C33 C34 C35 C30 0.7(8)
C31 C30 C35 C34 -1.5(8)
C20 C30 C35 C34 -179.8(5)
C36 C22 N1 C5 -1.4(7)
C21 C22 N1 C5 178.1(4)
C36 C22 N1 Mo1 -179.9(4)
C21 C22 N1 Mo1 -0.4(6)
C6 C5 N1 C22 97.9(6)
C10 C5 N1 C22 -82.8(6)
C6 C5 N1 Mo1 -83.5(5)
C10 C5 N1 Mo1 95.9(5)
C30 C20 N2 C19 1.7(7)
C21 C20 N2 C19 -176.2(4)
C30 C20 N2 Mo1 174.1(3)
C21 C20 N2 Mo1 -3.7(6)
C14 C19 N2 C20 79.6(5)
C18 C19 N2 C20 -101.2(5)
C14 C19 N2 Mo1 -93.4(4)
C18 C19 N2 Mo1 85.8(4)
C12 C11 N3 C10 176.6(5)
C23 C11 N3 C10 -7.2(9)
C5 C10 N3 C11 136.9(6)
C9 C10 N3 C11 -50.4(9)
C12 C13 N4 C14 178.2(5)
C24 C13 N4 C14 2.9(8)
C19 C14 N4 C13 -144.4(5)
C15 C14 N4 C13 36.6(8)
